data_4317965
loop_
_publ_author_name
'James H. Espenson'
'Xiaopeng Shan'
'Ying Wang'
'Ruili Huang'
'David W. Lahti'
'JaNeille Dixon'
'G\'abor Lente'
'Arkady Ellern'
'Ilia A. Guzei'

_publ_section_title
;
 Synthesis and Characterization of Dimetallic Oxorhenium(V) and
 Dioxorhenium(VII) Compounds, and a Study of Stoichiometric and Catalytic
 Reactions
;
_journal_name_full 'Inorganic Chemistry'
_journal_page_first 2583
_journal_page_last 2591
_journal_paper_doi 10.1021/ic011287j
_journal_volume 41
_journal_year 2002
_chemical_formula_sum 'C6 H12 O2 Re2 S6'
_chemical_formula_weight 680.92
_chemical_name_systematic
;
  ?
;
_space_group_IT_number 14
_symmetry_cell_setting monoclinic
_symmetry_space_group_name_Hall '-P 2ybc'
_symmetry_space_group_name_H-M 'P 1 21/c 1'
_atom_sites_solution_hydrogens geom
_atom_sites_solution_primary direct
_atom_sites_solution_secondary difmap
_audit_creation_method SHELXL-97
_cell_angle_alpha 90.00
_cell_angle_beta 107.996(4)
_cell_angle_gamma 90.00
_cell_formula_units_Z 4
_cell_length_a 8.9073(17)
_cell_length_b 15.065(3)
_cell_length_c 11.347(2)
_cell_measurement_temperature 293(2)
_cell_volume 1448.1(5)
_computing_cell_refinement 'Bruker SMART'
_computing_data_collection 'Bruker SMART'
_computing_data_reduction 'Bruker SHELXTL'
_computing_molecular_graphics 'Bruker SHELXTL'
_computing_publication_material 'Bruker SHELXTL'
_computing_structure_refinement 'SHELXL-97 (Sheldrick, 1997)'
_computing_structure_solution 'SHELXS-97 (Sheldrick, 1990)'
_diffrn_ambient_temperature 293(2)
_diffrn_measured_fraction_theta_full 0.914
_diffrn_measured_fraction_theta_max 0.914
_diffrn_measurement_device_type 'CCD area detector'
_diffrn_measurement_method 'phi and omega scans'
_diffrn_radiation_monochromator graphite
_diffrn_radiation_source 'fine-focus sealed tube'
_diffrn_radiation_type MoK\a
_diffrn_radiation_wavelength 0.71073
_diffrn_reflns_av_R_equivalents 0.0336
_diffrn_reflns_av_sigmaI/netI 0.0411
_diffrn_reflns_limit_h_max 7
_diffrn_reflns_limit_h_min -11
_diffrn_reflns_limit_k_max 17
_diffrn_reflns_limit_k_min -19
_diffrn_reflns_limit_l_max 14
_diffrn_reflns_limit_l_min -14
_diffrn_reflns_number 9037
_diffrn_reflns_theta_full 28.27
_diffrn_reflns_theta_max 28.27
_diffrn_reflns_theta_min 2.32
_exptl_absorpt_coefficient_mu 17.548
_exptl_absorpt_correction_T_max 0.62
_exptl_absorpt_correction_T_min 0.32
_exptl_absorpt_correction_type empirical
_exptl_absorpt_process_details 'Bruker, SADABS'
_exptl_crystal_colour red
_exptl_crystal_density_diffrn 3.123
_exptl_crystal_density_method 'not measured'
_exptl_crystal_description plate
_exptl_crystal_F_000 1240
_exptl_crystal_size_max 0.2
_exptl_crystal_size_mid 0.2
_exptl_crystal_size_min 0.18
_refine_diff_density_max 1.195
_refine_diff_density_min -1.570
_refine_diff_density_rms 0.192
_refine_ls_extinction_coef 0.00290(8)
_refine_ls_extinction_expression Fc^*^=kFc[1+0.001xFc^2^\l^3^/sin(2\q)]^-1/4^
_refine_ls_extinction_method SHELXL
_refine_ls_goodness_of_fit_ref 0.920
_refine_ls_hydrogen_treatment mixed
_refine_ls_matrix_type full
_refine_ls_number_parameters 146
_refine_ls_number_reflns 3273
_refine_ls_number_restraints 0
_refine_ls_restrained_S_all 0.920
_refine_ls_R_factor_all 0.0369
_refine_ls_R_factor_gt 0.0251
_refine_ls_shift/su_max 0.001
_refine_ls_shift/su_mean 0.000
_refine_ls_structure_factor_coef Fsqd
_refine_ls_weighting_details 'calc w=1/[\s^2^(Fo^2^)+(0.0252P)^2^+0.0000P] where P=(Fo^2^+2Fc^2^)/3'
_refine_ls_weighting_scheme calc
_refine_ls_wR_factor_gt 0.0509
_refine_ls_wR_factor_ref 0.0533
_reflns_number_gt 2582
_reflns_number_total 3273
_reflns_threshold_expression >2sigma(I)
_cod_data_source_file ic011287j_5.cif
_cod_data_source_block esp48
_cod_depositor_comments
;
The following automatic conversions were performed:

'_symmetry_cell_setting' value 'Monoclinic' changed to 'monoclinic'
according to the built-in table from CIF Core dictionary named
'cif_core.dic' version 2.4.1 from 2010-06-29.

Automatic conversion script
Id: cif_fix_values 1646 2011-03-28 12:23:43Z adriana 
;
_cod_original_cell_volume 1448.2(5)
_cod_database_code 4317965

loop_
_symmetry_equiv_pos_as_xyz
'x, y, z'
'-x, y+1/2, -z+1/2'
'-x, -y, -z'
'x, -y-1/2, z-1/2'

loop_
_atom_site_label
_atom_site_type_symbol
_atom_site_fract_x
_atom_site_fract_y
_atom_site_fract_z
_atom_site_U_iso_or_equiv
_atom_site_adp_type
_atom_site_occupancy
_atom_site_symmetry_multiplicity
_atom_site_calc_flag
_atom_site_refinement_flags
_atom_site_disorder_assembly
_atom_site_disorder_group
Re1 Re 0.11566(3) 0.094345(14) 0.19703(2) 0.01750(8) Uani 1 1 d . . .
Re2 Re 0.40561(3) -0.084087(15) 0.23456(2) 0.02618(8) Uani 1 1 d . . .
S1 S 0.0501(2) 0.11285(10) 0.37295(14) 0.0299(4) Uani 1 1 d . . .
S2 S 0.2400(2) 0.22701(10) 0.24110(16) 0.0356(4) Uani 1 1 d . . .
S3 S 0.32765(17) 0.04833(10) 0.11969(13) 0.0254(3) Uani 1 1 d . . .
S4 S 0.6508(2) -0.02129(12) 0.29879(16) 0.0404(4) Uani 1 1 d . . .
S5 S 0.4563(2) -0.13431(12) 0.43309(17) 0.0450(5) Uani 1 1 d . . .
S6 S 0.14607(18) -0.06133(9) 0.24221(14) 0.0236(3) Uani 1 1 d . . .
C1 C 0.0495(8) 0.2331(4) 0.3924(6) 0.0429(18) Uani 1 1 d . . .
H1A H -0.0445 0.2578 0.3335 0.051 Uiso 1 1 calc R . .
H1B H 0.0466 0.2469 0.4751 0.051 Uiso 1 1 calc R . .
C2 C 0.1920(8) 0.2742(4) 0.3731(6) 0.0428(18) Uani 1 1 d . . .
H2A H 0.2812 0.2661 0.4472 0.051 Uiso 1 1 calc R . .
H2B H 0.1745 0.3375 0.3601 0.051 Uiso 1 1 calc R . .
C3 C 0.5026(7) 0.1199(5) 0.1519(7) 0.0405(17) Uani 1 1 d . . .
H3A H 0.4955 0.1577 0.0812 0.049 Uiso 1 1 calc R . .
H3B H 0.5105 0.1574 0.2232 0.049 Uiso 1 1 calc R . .
C4 C 0.6444(7) 0.0603(5) 0.1775(6) 0.0396(17) Uani 1 1 d . . .
H4A H 0.7394 0.0962 0.2029 0.047 Uiso 1 1 calc R . .
H4B H 0.6421 0.0295 0.1020 0.047 Uiso 1 1 calc R . .
C5 C 0.2602(8) -0.1689(4) 0.4408(6) 0.0441(18) Uani 1 1 d . . .
H5A H 0.2268 -0.2221 0.3913 0.053 Uiso 1 1 calc R . .
H5B H 0.2682 -0.1833 0.5259 0.053 Uiso 1 1 calc R . .
C6 C 0.1405(8) -0.0986(4) 0.3953(6) 0.0369(16) Uani 1 1 d . . .
H6A H 0.1627 -0.0491 0.4528 0.044 Uiso 1 1 calc R . .
H6B H 0.0365 -0.1214 0.3889 0.044 Uiso 1 1 calc R . .
O1 O -0.0478(5) 0.1064(3) 0.0752(4) 0.0332(10) Uani 1 1 d . . .
O2 O 0.4087(5) -0.1687(3) 0.1399(4) 0.0454(12) Uani 1 1 d . . .

loop_
_atom_site_aniso_label
_atom_site_aniso_U_11
_atom_site_aniso_U_22
_atom_site_aniso_U_33
_atom_site_aniso_U_23
_atom_site_aniso_U_13
_atom_site_aniso_U_12
Re1 0.01490(12) 0.01662(12) 0.02061(13) 0.00057(9) 0.00494(9) -0.00064(8)
Re2 0.02585(15) 0.02050(13) 0.03021(15) -0.00590(10) 0.00575(11) 0.00573(10)
S1 0.0393(10) 0.0262(8) 0.0275(8) -0.0008(6) 0.0152(7) 0.0044(7)
S2 0.0360(10) 0.0214(8) 0.0511(10) -0.0061(7) 0.0159(8) -0.0101(7)
S3 0.0212(8) 0.0291(8) 0.0295(8) 0.0027(6) 0.0129(7) 0.0019(6)
S4 0.0245(9) 0.0477(11) 0.0432(10) -0.0042(8) 0.0019(8) 0.0034(7)
S5 0.0464(11) 0.0392(10) 0.0416(10) 0.0117(8) 0.0022(9) 0.0098(8)
S6 0.0267(8) 0.0163(7) 0.0293(8) 0.0008(6) 0.0108(7) -0.0026(6)
C1 0.055(5) 0.031(4) 0.044(4) -0.011(3) 0.015(4) 0.013(3)
C2 0.043(4) 0.032(4) 0.048(4) -0.015(3) 0.007(4) 0.004(3)
C3 0.026(4) 0.044(4) 0.057(5) 0.004(3) 0.022(3) -0.007(3)
C4 0.022(4) 0.054(4) 0.048(4) -0.005(3) 0.018(3) -0.004(3)
C5 0.059(5) 0.030(4) 0.042(4) 0.014(3) 0.013(4) -0.005(3)
C6 0.051(4) 0.029(4) 0.032(4) 0.011(3) 0.015(3) -0.003(3)
O1 0.030(2) 0.036(3) 0.030(2) 0.0024(19) 0.005(2) 0.0026(19)
O2 0.043(3) 0.038(3) 0.053(3) -0.020(2) 0.011(2) 0.007(2)

loop_
_atom_type_symbol
_atom_type_description
_atom_type_scat_dispersion_real
_atom_type_scat_dispersion_imag
_atom_type_scat_source
C C 0.0033 0.0016 'International Tables Vol C Tables 4.2.6.8 and 6.1.1.4'
H H 0.0000 0.0000 'International Tables Vol C Tables 4.2.6.8 and 6.1.1.4'
O O 0.0106 0.0060 'International Tables Vol C Tables 4.2.6.8 and 6.1.1.4'
S S 0.1246 0.1234 'International Tables Vol C Tables 4.2.6.8 and 6.1.1.4'
Re Re -1.0185 7.2310 'International Tables Vol C Tables 4.2.6.8 and 6.1.1.4'

loop_
_geom_angle_atom_site_label_1
_geom_angle_atom_site_label_2
_geom_angle_atom_site_label_3
_geom_angle
_geom_angle_site_symmetry_1
_geom_angle_site_symmetry_3
_geom_angle_publ_flag
O1 Re1 S1 108.56(15) . . ?
O1 Re1 S2 109.06(14) . . ?
S1 Re1 S2 86.47(6) . . ?
O1 Re1 S6 107.09(14) . . ?
S1 Re1 S6 88.56(5) . . ?
S2 Re1 S6 143.19(6) . . ?
O1 Re1 S3 107.94(15) . . ?
S1 Re1 S3 143.04(6) . . ?
S2 Re1 S3 87.11(6) . . ?
S6 Re1 S3 75.39(5) . . ?
O2 Re2 S4 108.48(17) . . ?
O2 Re2 S5 110.08(17) . . ?
S4 Re2 S5 86.80(7) . . ?
O2 Re2 S6 110.13(16) . . ?
S4 Re2 S6 141.05(6) . . ?
S5 Re2 S6 84.81(6) . . ?
O2 Re2 S3 110.41(17) . . ?
S4 Re2 S3 85.16(6) . . ?
S5 Re2 S3 139.20(6) . . ?
S6 Re2 S3 76.95(5) . . ?
C1 S1 Re1 103.9(2) . . ?
C2 S2 Re1 107.6(2) . . ?
C3 S3 Re2 107.4(2) . . ?
C3 S3 Re1 118.0(2) . . ?
Re2 S3 Re1 99.85(5) . . ?
C4 S4 Re2 103.5(2) . . ?
C5 S5 Re2 103.8(2) . . ?
C6 S6 Re2 107.6(2) . . ?
C6 S6 Re1 117.8(2) . . ?
Re2 S6 Re1 100.43(5) . . ?
C2 C1 S1 111.2(4) . . ?
C1 C2 S2 112.7(5) . . ?
C4 C3 S3 107.3(5) . . ?
C3 C4 S4 112.0(5) . . ?
C6 C5 S5 111.7(4) . . ?
C5 C6 S6 108.8(5) . . ?

loop_
_geom_bond_atom_site_label_1
_geom_bond_atom_site_label_2
_geom_bond_distance
_geom_bond_site_symmetry_2
_geom_bond_publ_flag
Re1 O1 1.679(4) . ?
Re1 S1 2.2637(15) . ?
Re1 S2 2.2647(15) . ?
Re1 S6 2.3980(15) . ?
Re1 S3 2.4166(14) . ?
Re2 O2 1.672(4) . ?
Re2 S4 2.2830(18) . ?
Re2 S5 2.2853(18) . ?
Re2 S6 2.3650(16) . ?
Re2 S3 2.3668(15) . ?
S1 C1 1.825(6) . ?
S2 C2 1.824(6) . ?
S3 C3 1.837(6) . ?
S4 C4 1.833(7) . ?
S5 C5 1.851(7) . ?
S6 C6 1.841(6) . ?
C1 C2 1.489(9) . ?
C3 C4 1.503(9) . ?
C5 C6 1.479(9) . ?
